data_2222067
loop_
_publ_author_name
'Zhao, Qi-Hua'
'Fan, Ai-Ling'
'Li, Li-Nan'
'Xie, Ming-Jing'

_publ_section_title Diazidobis[2,4-diamino-6-(2-pyridyl)-1,3,5-triazine-\k^2^<i>N</i>^1^,<i>N</i>^6^]zinc(II)
_journal_coeditor_code HY2194
_journal_issue 6
_journal_name_full 'Acta Crystallographica Section E'
_journal_page_first m622
_journal_paper_doi 10.1107/S1600536809016055
_journal_volume 65
_journal_year 2009
_chemical_formula_iupac '[Zn (N3)2 (C8 H8 N6)2]'
_chemical_formula_moiety 'C16 H16 N18 Zn'
_chemical_formula_sum 'C16 H16 N18 Zn'
_chemical_formula_weight 525.86
_chemical_name_systematic
;
Diazidobis[2,4-diamino-6-(2-pyridyl)-1,3,5-triazine-\k^2^N^1^,N^6^]zinc(II)
;
_space_group_IT_number 15
_symmetry_cell_setting monoclinic
_symmetry_space_group_name_Hall '-C 2yc'
_symmetry_space_group_name_H-M 'C 1 2/c 1'
_atom_sites_solution_hydrogens geom
_atom_sites_solution_primary direct
_atom_sites_solution_secondary difmap
_audit_creation_method SHELXL-97
_cell_angle_alpha 90.00
_cell_angle_beta 115.382(5)
_cell_angle_gamma 90.00
_cell_formula_units_Z 4
_cell_length_a 18.288(9)
_cell_length_b 14.231(7)
_cell_length_c 9.144(4)
_cell_measurement_reflns_used 2266
_cell_measurement_temperature 293(2)
_cell_measurement_theta_max 28.55
_cell_measurement_theta_min 1.89
_cell_volume 2150.1(18)
_computing_cell_refinement 'SAINT (Bruker, 2007)'
_computing_data_collection 'APEX2 (Bruker, 2007)'
_computing_data_reduction 'SAINT (Bruker, 2007)'
_computing_molecular_graphics 'SHELXTL (Sheldrick, 2008)'
_computing_publication_material 'SHELXTL (Sheldrick, 2008)'
_computing_structure_refinement 'SHELXL97 (Sheldrick, 2008)'
_computing_structure_solution 'SHELXS97 (Sheldrick, 2008)'
_diffrn_ambient_temperature 293(2)
_diffrn_measured_fraction_theta_full 0.994
_diffrn_measured_fraction_theta_max 0.933
_diffrn_measurement_device_type 'Bruker APEXII CCD'
_diffrn_measurement_method '\f and \w'
_diffrn_radiation_monochromator graphite
_diffrn_radiation_source 'fine-focus sealed tube'
_diffrn_radiation_type MoK\a
_diffrn_radiation_wavelength 0.71073
_diffrn_reflns_av_R_equivalents 0.0559
_diffrn_reflns_av_sigmaI/netI 0.0624
_diffrn_reflns_limit_h_max 24
_diffrn_reflns_limit_h_min -24
_diffrn_reflns_limit_k_max 19
_diffrn_reflns_limit_k_min -18
_diffrn_reflns_limit_l_max 12
_diffrn_reflns_limit_l_min -12
_diffrn_reflns_number 9145
_diffrn_reflns_theta_full 27.50
_diffrn_reflns_theta_max 28.55
_diffrn_reflns_theta_min 1.89
_exptl_absorpt_coefficient_mu 1.192
_exptl_absorpt_correction_T_max 0.841
_exptl_absorpt_correction_T_min 0.588
_exptl_absorpt_correction_type multi-scan
_exptl_absorpt_process_details '(SADABS; Sheldrick, 1996)'
_exptl_crystal_colour colourless
_exptl_crystal_density_diffrn 1.624
_exptl_crystal_density_method 'not measured'
_exptl_crystal_description block
_exptl_crystal_F_000 1072
_exptl_crystal_size_max 0.20
_exptl_crystal_size_mid 0.18
_exptl_crystal_size_min 0.08
_refine_diff_density_max 0.509
_refine_diff_density_min -0.413
_refine_ls_extinction_method none
_refine_ls_goodness_of_fit_ref 1.002
_refine_ls_hydrogen_treatment constr
_refine_ls_matrix_type full
_refine_ls_number_parameters 159
_refine_ls_number_reflns 2569
_refine_ls_number_restraints 0
_refine_ls_restrained_S_all 1.002
_refine_ls_R_factor_all 0.0794
_refine_ls_R_factor_gt 0.0446
_refine_ls_shift/su_max 0.000
_refine_ls_shift/su_mean 0.000
_refine_ls_structure_factor_coef Fsqd
_refine_ls_weighting_details 'calc w=1/[\s^2^(Fo^2^)+(0.0537P)^2^+0.3944P] where P=(Fo^2^+2Fc^2^)/3'
_refine_ls_weighting_scheme calc
_refine_ls_wR_factor_gt 0.0963
_refine_ls_wR_factor_ref 0.1107
_reflns_number_gt 1766
_reflns_number_total 2569
_reflns_threshold_expression I>2\s(I)
_cod_data_source_file hy2194.cif
_cod_data_source_block I
_cod_depositor_comments
;
The following automatic conversions were performed:
'_symmetry_cell_setting' value 'Monoclinic' changed to 'monoclinic'
according to '/home/saulius/struct/CIF-dictionaries/cif_core.dic'
dictionary named 'cif_core.dic' version 2.4.1 from 2010-06-29.

Automatic conversion script
Id: cif_fix_enum 1527 2010-12-29 10:47:43Z saulius 

The following automatic conversions were performed:

'_symmetry_cell_setting' value 'Monoclinic' changed to 'monoclinic'
according to /home/saulius/struct/CIF-dictionaries/cif_core.dic
dictionary named 'cif_core.dic' version 2.4.1 from 2010-06-29.

Automatic conversion script
Id: cif_fix_values 1715 2011-07-08 13:25:40Z adriana 
;
_cod_original_cell_volume 2150.2(18)
_cod_original_sg_symbol_H-M 'C 2/c'
_cod_database_code 2222067
_cod_database_fobs_code 2222067

loop_
_symmetry_equiv_pos_as_xyz
'x, y, z'
'-x, y, -z+1/2'
'x+1/2, y+1/2, z'
'-x+1/2, y+1/2, -z+1/2'
'-x, -y, -z'
'x, -y, z-1/2'
'-x+1/2, -y+1/2, -z'
'x+1/2, -y+1/2, z-1/2'

loop_
_atom_site_type_symbol
_atom_site_label
_atom_site_fract_x
_atom_site_fract_y
_atom_site_fract_z
_atom_site_U_iso_or_equiv
_atom_site_adp_type
_atom_site_calc_flag
_atom_site_refinement_flags
_atom_site_occupancy
_atom_site_disorder_assembly
_atom_site_disorder_group
Zn Zn1 0.5000 0.26762(3) 0.7500 0.03110(17) Uani d S 1 . .
N N1 0.57688(14) 0.16446(17) 0.7022(3) 0.0345(6) Uani d . 1 . .
N N2 0.72454(13) 0.16338(16) 1.1155(3) 0.0317(6) Uani d . 1 . .
N N3 0.67379(15) 0.25546(16) 1.2722(3) 0.0335(6) Uani d . 1 . .
N N4 0.59865(13) 0.24286(16) 0.9857(3) 0.0295(6) Uani d . 1 . .
N N5 0.79367(15) 0.17410(19) 1.3913(3) 0.0466(7) Uani d . 1 . .
H H5A 0.7994 0.1940 1.4845 0.056 Uiso calc R 1 . .
H H5B 0.8297 0.1380 1.3842 0.056 Uiso calc R 1 . .
N N6 0.55659(15) 0.33821(19) 1.1393(3) 0.0463(7) Uani d . 1 . .
H H6A 0.5622 0.3608 1.2308 0.056 Uiso calc R 1 . .
H H6B 0.5157 0.3542 1.0517 0.056 Uiso calc R 1 . .
N N7 0.56565(14) 0.37551(19) 0.6915(3) 0.0370(6) Uani d . 1 . .
N N8 0.58831(15) 0.43984(19) 0.7856(3) 0.0372(6) Uani d . 1 . .
N N9 0.61108(18) 0.5009(2) 0.8783(4) 0.0554(8) Uani d . 1 . .
C C1 0.5666(2) 0.1303(2) 0.5574(4) 0.0486(9) Uani d . 1 . .
H H1A 0.5178 0.1421 0.4682 0.058 Uiso calc R 1 . .
C C2 0.6245(2) 0.0791(3) 0.5352(4) 0.0536(10) Uani d . 1 . .
H H2A 0.6149 0.0572 0.4327 0.064 Uiso calc R 1 . .
C C3 0.6968(2) 0.0602(2) 0.6659(4) 0.0452(8) Uani d . 1 . .
H H3A 0.7370 0.0257 0.6537 0.054 Uiso calc R 1 . .
C C4 0.70815(19) 0.0941(2) 0.8161(4) 0.0375(7) Uani d . 1 . .
H H4A 0.7560 0.0818 0.9071 0.045 Uiso calc R 1 . .
C C5 0.64771(17) 0.14623(19) 0.8293(3) 0.0294(6) Uani d . 1 . .
C C6 0.65790(16) 0.18691(19) 0.9882(3) 0.0276(6) Uani d . 1 . .
C C7 0.72914(17) 0.1992(2) 1.2585(3) 0.0320(7) Uani d . 1 . .
C C8 0.61087(17) 0.2789(2) 1.1335(3) 0.0311(7) Uani d . 1 . .

loop_
_atom_site_aniso_label
_atom_site_aniso_U_11
_atom_site_aniso_U_22
_atom_site_aniso_U_33
_atom_site_aniso_U_12
_atom_site_aniso_U_13
_atom_site_aniso_U_23
Zn1 0.0264(3) 0.0377(3) 0.0228(3) 0.000 0.00450(19) 0.000
N1 0.0326(13) 0.0405(15) 0.0225(13) 0.0043(11) 0.0043(11) -0.0033(10)
N2 0.0282(13) 0.0402(15) 0.0218(13) 0.0042(10) 0.0060(10) 0.0004(10)
N3 0.0307(13) 0.0454(16) 0.0206(12) 0.0050(11) 0.0075(10) 0.0004(10)
N4 0.0244(12) 0.0399(15) 0.0198(12) 0.0021(10) 0.0052(10) -0.0012(10)
N5 0.0393(15) 0.070(2) 0.0202(13) 0.0202(14) 0.0027(11) -0.0020(13)
N6 0.0393(15) 0.070(2) 0.0212(13) 0.0195(14) 0.0050(12) -0.0045(12)
N7 0.0326(14) 0.0448(16) 0.0321(14) -0.0050(12) 0.0123(11) -0.0025(12)
N8 0.0285(14) 0.0446(17) 0.0338(15) -0.0006(12) 0.0089(11) 0.0082(13)
N9 0.061(2) 0.0489(18) 0.0433(17) -0.0132(15) 0.0104(15) -0.0083(15)
C1 0.0435(19) 0.063(2) 0.0272(17) 0.0092(17) 0.0041(15) -0.0105(16)
C2 0.059(2) 0.065(2) 0.0317(18) 0.0114(19) 0.0149(17) -0.0161(16)
C3 0.051(2) 0.046(2) 0.042(2) 0.0076(16) 0.0222(17) -0.0088(15)
C4 0.0379(17) 0.0382(18) 0.0335(17) 0.0037(14) 0.0125(14) -0.0006(14)
C5 0.0316(15) 0.0283(15) 0.0265(15) -0.0020(12) 0.0108(12) -0.0022(12)
C6 0.0265(14) 0.0303(15) 0.0244(15) -0.0014(12) 0.0094(12) 0.0012(12)
C7 0.0291(15) 0.0372(17) 0.0246(15) 0.0008(13) 0.0066(12) 0.0047(12)
C8 0.0284(15) 0.0384(17) 0.0231(15) 0.0021(13) 0.0078(12) 0.0020(12)

loop_
_atom_type_symbol
_atom_type_description
_atom_type_scat_dispersion_real
_atom_type_scat_dispersion_imag
_atom_type_scat_source
C C 0.0033 0.0016 'International Tables Vol C Tables 4.2.6.8 and 6.1.1.4'
H H 0.0000 0.0000 'International Tables Vol C Tables 4.2.6.8 and 6.1.1.4'
N N 0.0061 0.0033 'International Tables Vol C Tables 4.2.6.8 and 6.1.1.4'
Zn Zn 0.2839 1.4301 'International Tables Vol C Tables 4.2.6.8 and 6.1.1.4'

loop_
_geom_angle_atom_site_label_1
_geom_angle_atom_site_label_2
_geom_angle_atom_site_label_3
_geom_angle_site_symmetry_1
_geom_angle_site_symmetry_3
_geom_angle
_geom_angle_publ_flag
N7 Zn1 N7 . 2_656 89.01(14) ?
N7 Zn1 N4 . 2_656 100.61(9) ?
N7 Zn1 N4 2_656 2_656 92.75(9) ?
N7 Zn1 N4 . . 92.75(9) ?
N7 Zn1 N4 2_656 . 100.61(9) ?
N4 Zn1 N4 2_656 . 161.28(13) ?
N7 Zn1 N1 . . 87.41(10) ?
N7 Zn1 N1 2_656 . 174.96(9) ?
N4 Zn1 N1 2_656 . 91.39(9) ?
N4 Zn1 N1 . . 76.04(9) ?
N7 Zn1 N1 . 2_656 174.96(9) ?
N7 Zn1 N1 2_656 2_656 87.41(10) ?
N4 Zn1 N1 2_656 2_656 76.04(9) ?
N4 Zn1 N1 . 2_656 91.39(9) ?
N1 Zn1 N1 . 2_656 96.38(14) ?
C5 N1 C1 . . 117.3(3) ?
C5 N1 Zn1 . . 114.71(18) ?
C1 N1 Zn1 . . 127.1(2) ?
C6 N2 C7 . . 113.8(2) ?
C7 N3 C8 . . 115.9(2) ?
C6 N4 C8 . . 114.7(2) ?
C6 N4 Zn1 . . 115.90(17) ?
C8 N4 Zn1 . . 129.38(19) ?
C7 N5 H5A . . 120.0 ?
C7 N5 H5B . . 120.0 ?
H5A N5 H5B . . 120.0 ?
C8 N6 H6A . . 120.0 ?
C8 N6 H6B . . 120.0 ?
H6A N6 H6B . . 120.0 ?
N8 N7 Zn1 . . 115.1(2) ?
N9 N8 N7 . . 178.8(3) ?
N1 C1 C2 . . 123.1(3) ?
N1 C1 H1A . . 118.4 ?
C2 C1 H1A . . 118.4 ?
C1 C2 C3 . . 119.4(3) ?
C1 C2 H2A . . 120.3 ?
C3 C2 H2A . . 120.3 ?
C2 C3 C4 . . 118.2(3) ?
C2 C3 H3A . . 120.9 ?
C4 C3 H3A . . 120.9 ?
C5 C4 C3 . . 119.3(3) ?
C5 C4 H4A . . 120.4 ?
C3 C4 H4A . . 120.4 ?
N1 C5 C4 . . 122.7(3) ?
N1 C5 C6 . . 115.9(2) ?
C4 C5 C6 . . 121.4(3) ?
N2 C6 N4 . . 127.0(2) ?
N2 C6 C5 . . 116.2(2) ?
N4 C6 C5 . . 116.8(2) ?
N5 C7 N3 . . 119.1(3) ?
N5 C7 N2 . . 116.0(3) ?
N3 C7 N2 . . 124.9(2) ?
N6 C8 N3 . . 118.4(3) ?
N6 C8 N4 . . 118.1(2) ?
N3 C8 N4 . . 123.5(3) ?

loop_
_geom_bond_atom_site_label_1
_geom_bond_atom_site_label_2
_geom_bond_site_symmetry_2
_geom_bond_distance
_geom_bond_publ_flag
Zn1 N7 . 2.153(3) y
Zn1 N7 2_656 2.153(3) ?
Zn1 N4 2_656 2.166(2) ?
Zn1 N4 . 2.166(2) y
Zn1 N1 . 2.202(2) y
Zn1 N1 2_656 2.202(2) ?
N1 C5 . 1.343(3) ?
N1 C1 . 1.346(4) ?
N2 C6 . 1.318(3) ?
N2 C7 . 1.372(4) ?
N3 C7 . 1.338(4) ?
N3 C8 . 1.339(4) ?
N4 C6 . 1.337(3) ?
N4 C8 . 1.371(4) ?
N5 C7 . 1.329(3) ?
N5 H5A . 0.8600 ?
N5 H5B . 0.8600 ?
N6 C8 . 1.322(4) ?
N6 H6A . 0.8600 ?
N6 H6B . 0.8600 ?
N7 N8 . 1.202(4) ?
N8 N9 . 1.159(4) ?
C1 C2 . 1.371(5) ?
C1 H1A . 0.9300 ?
C2 C3 . 1.377(5) ?
C2 H2A . 0.9300 ?
C3 C4 . 1.385(4) ?
C3 H3A . 0.9300 ?
C4 C5 . 1.379(4) ?
C4 H4A . 0.9300 ?
C5 C6 . 1.500(4) ?

loop_
_geom_hbond_atom_site_label_D
_geom_hbond_atom_site_label_H
_geom_hbond_atom_site_label_A
_geom_hbond_site_symmetry_A
_geom_hbond_distance_DH
_geom_hbond_distance_HA
_geom_hbond_distance_DA
_geom_hbond_angle_DHA
_geom_hbond_publ_flag
N5 H5A N3 7_658 0.86 2.19 3.042(4) 174.6 y
N5 H5B N7 7_657 0.86 2.31 3.060(4) 146.5 y
N6 H6A N9 6_566 0.86 2.34 3.025(4) 137.1 y
N6 H6B N7 2_656 0.86 2.10 2.939(4) 164.3 y
